data_1550357
loop_
_publ_author_name
'Perfetti, Mauro'
'Gysler, Maren'
'Rechkemmer, Yvonne'
'Zhang, Peng'
'Tastan, Hatice'
'Fischer, Florian'
'Netz, Julia'
'Frey, Wolfgang'
'Zimmermann, Lucas'
'Schleid, Thomas'
'Hakl, Michael'
'Orlita, Milan'
'Ungur, Liviu'
'Chibotaru, Liviu'
'Brock-Nannestad, Theis'
'Piligkos, Stergios'
'van Slageren, Joris'

_publ_section_title
;
 Determination of the electronic structure of a dinuclear dysprosium
 single molecule magnet without symmetry idealization
;
_journal_name_full 'Chemical Science'
_journal_paper_doi 10.1039/C8SC03170C
_journal_year 2019
_chemical_formula_sum 'C68 H66 Dy2 F42 N4 O12'
_chemical_formula_weight 2254.24
_chemical_name_systematic
;
 ?
;
_space_group_crystal_system triclinic
_space_group_IT_number 2
_space_group_name_Hall '-P 1'
_space_group_name_H-M_alt 'P -1'
_symmetry_space_group_name_Hall '-P 1'
_symmetry_space_group_name_H-M 'P -1'
_atom_sites_solution_hydrogens geom
_audit_creation_method SHELXL-2013
_audit_update_record
;
2018-03-12 deposited with the CCDC.
2018-12-12 downloaded from the CCDC.
;
_cell_angle_alpha 71.026(4)
_cell_angle_beta 88.785(4)
_cell_angle_gamma 77.839(4)
_cell_formula_units_Z 1
_cell_length_a 11.7327(10)
_cell_length_b 13.5801(12)
_cell_length_c 14.5983(12)
_cell_measurement_reflns_used 8358
_cell_measurement_temperature 100(2)
_cell_measurement_theta_max 28.321
_cell_measurement_theta_min 1.624
_cell_volume 2147.4(3)
_computing_structure_refinement 'SHELXL-2013 (Sheldrick, 2013)'
_diffrn_ambient_temperature 100(2)
_diffrn_measured_fraction_theta_full 0.992
_diffrn_measured_fraction_theta_max 0.978
_diffrn_measurement_device_type 'Bruker P4'
_diffrn_measurement_method '\w scans'
_diffrn_radiation_type MoK\a
_diffrn_radiation_wavelength 0.71073
_diffrn_reflns_av_R_equivalents 0.0321
_diffrn_reflns_av_unetI/netI 0.0397
_diffrn_reflns_Laue_measured_fraction_full 0.992
_diffrn_reflns_Laue_measured_fraction_max 0.978
_diffrn_reflns_limit_h_max 15
_diffrn_reflns_limit_h_min -15
_diffrn_reflns_limit_k_max 17
_diffrn_reflns_limit_k_min -18
_diffrn_reflns_limit_l_max 19
_diffrn_reflns_limit_l_min -18
_diffrn_reflns_number 36989
_diffrn_reflns_point_group_measured_fraction_full 0.992
_diffrn_reflns_point_group_measured_fraction_max 0.978
_diffrn_reflns_theta_full 25.242
_diffrn_reflns_theta_max 28.321
_diffrn_reflns_theta_min 1.624
_diffrn_source 'fine-focus sealed tube'
_exptl_absorpt_coefficient_mu 1.875
_exptl_absorpt_correction_T_max 0.8584
_exptl_absorpt_correction_T_min 0.4933
_exptl_absorpt_correction_type multi-scan
_exptl_crystal_colour colorless
_exptl_crystal_density_diffrn 1.743
_exptl_crystal_description plate
_exptl_crystal_F_000 1108
_exptl_crystal_size_max 0.439
_exptl_crystal_size_mid 0.230
_exptl_crystal_size_min 0.084
_refine_diff_density_max 1.982
_refine_diff_density_min -1.541
_refine_diff_density_rms 0.212
_refine_ls_extinction_method none
_refine_ls_goodness_of_fit_ref 1.093
_refine_ls_hydrogen_treatment constr
_refine_ls_matrix_type full
_refine_ls_number_parameters 658
_refine_ls_number_reflns 10481
_refine_ls_number_restraints 386
_refine_ls_restrained_S_all 1.149
_refine_ls_R_factor_all 0.0933
_refine_ls_R_factor_gt 0.0743
_refine_ls_shift/su_max 0.022
_refine_ls_shift/su_mean 0.004
_refine_ls_structure_factor_coef Fsqd
_refine_ls_weighting_details
;
 w=1/[\s^2^(Fo^2^)+(0.1751P)^2^]
 where P=(Fo^2^+2Fc^2^)/3
;
_refine_ls_weighting_scheme calc
_refine_ls_wR_factor_gt 0.2154
_refine_ls_wR_factor_ref 0.2340
_reflns_Friedel_coverage 0.000
_reflns_number_gt 8358
_reflns_number_total 10481
_reflns_threshold_expression 'I > 2\s(I)'
_cod_data_source_file c8sc03170c2.cif
_cod_data_source_block pc22
_cod_database_code 1550357
_shelx_space_group_comment
;
The symmetry employed for this shelxl refinement is uniquely defined
by the following loop, which should always be used as a source of
symmetry information in preference to the above space-group names.
They are only intended as comments.
;
_shelx_estimated_absorpt_t_min 0.493
_shelx_estimated_absorpt_t_max 0.858
_shelxl_version_number 2013-2

loop_
_space_group_symop_operation_xyz
'x, y, z'
'-x, -y, -z'

loop_
_atom_site_label
_atom_site_type_symbol
_atom_site_fract_x
_atom_site_fract_y
_atom_site_fract_z
_atom_site_U_iso_or_equiv
_atom_site_adp_type
_atom_site_occupancy
_atom_site_site_symmetry_order
_atom_site_calc_flag
_atom_site_refinement_flags_posn
_atom_site_refinement_flags_adp
_atom_site_refinement_flags_occupancy
_atom_site_disorder_assembly
_atom_site_disorder_group
Dy1 Dy 0.64054(2) 0.88648(2) 0.72141(2) 0.04026(14) Uani 1 1 d . . . . .
N1 N 0.4565(5) 0.9152(5) 0.6116(4) 0.0453(12) Uani 1 1 d . . . . .
O1 O 0.5996(5) 0.7196(4) 0.7491(4) 0.0574(13) Uani 1 1 d . . . . .
N2 N 0.6494(5) 0.9866(5) 0.5384(4) 0.0453(12) Uani 1 1 d . . . . .
O2 O 0.7928(5) 0.7883(5) 0.6653(4) 0.0614(14) Uani 1 1 d . . . . .
O3 O 0.4991(5) 0.8826(4) 0.8315(4) 0.0548(12) Uani 1 1 d . . . . .
O4 O 0.5360(5) 1.0595(4) 0.6919(4) 0.0537(12) Uani 1 1 d . . . . .
O5 O 0.7460(5) 0.8011(4) 0.8682(4) 0.0562(13) Uani 1 1 d . . . . .
O6 O 0.7855(4) 0.9769(4) 0.7220(4) 0.0546(12) Uani 1 1 d . . . . .
C1 C 0.4469(6) 0.9788(6) 0.5210(5) 0.0420(14) Uani 1 1 d . . . . .
C2 C 0.3607(7) 0.8793(7) 0.6479(5) 0.0535(17) Uani 1 1 d . . . . .
H2 H 0.3647 0.8299 0.7117 0.064 Uiso 1 1 calc R U . . .
C3 C 0.2580(7) 0.9135(8) 0.5935(6) 0.061(2) Uani 1 1 d . . . . .
H3 H 0.1891 0.8920 0.6201 0.073 Uiso 1 1 calc R U . . .
C4 C 0.7431(6) 1.0194(7) 0.5017(5) 0.0545(17) Uani 1 1 d . . . . .
H4 H 0.8134 0.9968 0.5410 0.065 Uiso 1 1 calc R U . . .
C5 C 0.6588(11) 0.6265(8) 0.7562(9) 0.077(3) Uani 1 1 d . . . . .
C6 C 0.7663(16) 0.6066(10) 0.7281(13) 0.129(6) Uani 1 1 d . . . . .
H6 H 0.8047 0.5346 0.7383 0.155 Uiso 1 1 calc R U . . .
C7 C 0.8263(13) 0.6878(11) 0.6835(13) 0.107(5) Uani 1 1 d . . . . .
C8 C 0.4169(9) 0.9433(8) 0.8579(9) 0.075(3) Uani 1 1 d . . . . .
C9 C 0.3809(11) 1.0527(9) 0.7991(10) 0.094(4) Uani 1 1 d . . . . .
H9 H 0.3091 1.0932 0.8110 0.112 Uiso 1 1 calc R U . . .
C10 C 0.4438(11) 1.0995(8) 0.7289(10) 0.086(3) Uani 1 1 d . . . . .
C11 C 0.8444(8) 0.7961(7) 0.9036(6) 0.060(2) Uani 1 1 d . . . . .
C12 C 0.9130(8) 0.8715(9) 0.8596(7) 0.075(3) Uani 1 1 d . . . . .
H12 H 0.9853 0.8659 0.8911 0.090 Uiso 1 1 calc R U . . .
C13 C 0.8797(7) 0.9521(8) 0.7738(7) 0.062(2) Uani 1 1 d . . . . .
C14 C 0.8835(9) 0.7046(8) 1.0011(7) 0.076(3) Uani 1 1 d . . . . .
C15 C 0.8471(14) 0.6021(10) 0.9877(11) 0.121(5) Uani 1 1 d . U . . .
H15A H 0.8896 0.5841 0.9348 0.181 Uiso 1 1 calc R U . . .
H15B H 0.7630 0.6183 0.9722 0.181 Uiso 1 1 calc R U . . .
H15C H 0.8666 0.5417 1.0480 0.181 Uiso 1 1 calc R U . . .
C16 C 0.8227(12) 0.7389(11) 1.0800(8) 0.098(4) Uani 1 1 d . U . . .
H16A H 0.7381 0.7527 1.0679 0.146 Uiso 1 1 calc R U . . .
H16B H 0.8446 0.8042 1.0815 0.146 Uiso 1 1 calc R U . . .
H16C H 0.8455 0.6825 1.1425 0.146 Uiso 1 1 calc R U . . .
C17 C 1.0157(11) 0.6824(12) 1.0249(10) 0.104(4) Uani 1 1 d . U . . .
H17A H 1.0588 0.6608 0.9738 0.155 Uiso 1 1 calc R U . . .
H17B H 1.0359 0.6252 1.0872 0.155 Uiso 1 1 calc R U . . .
H17C H 1.0366 0.7472 1.0287 0.155 Uiso 1 1 calc R U . . .
C18 C 0.3544(9) 0.8894(8) 0.9519(9) 0.097(4) Uani 1 1 d D . . . .
C19 C 0.2661(17) 0.9713(12) 0.9840(13) 0.146(7) Uani 1 1 d D U . . .
H19A H 0.2063 1.0109 0.9317 0.219 Uiso 1 1 calc R U . . .
H19B H 0.3066 1.0211 0.9986 0.219 Uiso 1 1 calc R U . . .
H19C H 0.2291 0.9342 1.0421 0.219 Uiso 1 1 calc R U . . .
C20 C 0.4519(10) 0.8262(11) 1.0330(8) 0.088(3) Uani 1 1 d D U . . .
H20A H 0.5072 0.7744 1.0111 0.132 Uiso 1 1 calc R U . . .
H20B H 0.4167 0.7885 1.0919 0.132 Uiso 1 1 calc R U . . .
H20C H 0.4932 0.8758 1.0468 0.132 Uiso 1 1 calc R U . . .
C21 C 0.2966(13) 0.8122(12) 0.9230(13) 0.115(5) Uani 1 1 d D U . . .
H21A H 0.3565 0.7603 0.9051 0.172 Uiso 1 1 calc R U . . .
H21B H 0.2412 0.8521 0.8675 0.172 Uiso 1 1 calc R U . . .
H21C H 0.2550 0.7746 0.9777 0.172 Uiso 1 1 calc R U . . .
C22 C 0.9647(9) 1.0298(10) 0.7297(8) 0.083(3) Uani 1 1 d . U . . .
F1 F 1.0780(6) 0.9792(7) 0.7615(6) 0.117(3) Uani 1 1 d . U . . .
F2 F 0.9680(8) 1.0450(9) 0.6344(6) 0.138(3) Uani 1 1 d . U . . .
C23 C 0.9445(13) 1.1294(12) 0.7576(11) 0.106(4) Uani 1 1 d D U . . .
F3 F 0.9681(7) 1.1044(7) 0.8505(6) 0.111(2) Uani 1 1 d . U . . .
C24 C 0.955(2) 1.2401(15) 0.7096(15) 0.117(6) Uani 0.3 1 d D U P A 1
F5 F 1.0595(16) 1.1822(15) 0.6995(13) 0.129(4) Uani 0.5 1 d D U P A 1
F6 F 0.9270(16) 1.2943(15) 0.6225(13) 0.129(4) Uani 0.5 1 d D U P A 1
F7 F 0.9594(18) 1.3023(16) 0.7557(12) 0.129(5) Uani 0.5 1 d D U P A 1
C24A C 0.844(2) 1.1989(16) 0.7021(12) 0.117(6) Uani 0.7 1 d D U P A 2
F5A F 0.8096(11) 1.2008(12) 0.6166(10) 0.093(4) Uani 0.5 1 d D U P A 2
F6A F 0.838(2) 1.2898(15) 0.7176(18) 0.140(7) Uani 0.5 1 d D U P A 2
F7A F 0.7756(11) 1.1690(8) 0.7643(8) 0.076(3) Uani 0.5 1 d D U P A 2
C25 C 0.5914(12) 0.5345(9) 0.7993(9) 0.095(3) Uani 1 1 d D U . . .
C26 C 0.4852(18) 0.571(2) 0.8541(19) 0.100(8) Uani 0.5 1 d D U P B 1
H26A H 0.4295 0.6300 0.8084 0.150 Uiso 0.5 1 calc R U P B 1
H26B H 0.5116 0.5958 0.9046 0.150 Uiso 0.5 1 calc R U P B 1
H26C H 0.4472 0.5117 0.8841 0.150 Uiso 0.5 1 calc R U P B 1
C27 C 0.684(2) 0.444(2) 0.8697(19) 0.124(9) Uani 0.6 1 d D U P B 1
H27A H 0.7260 0.3979 0.8350 0.185 Uiso 0.6 1 calc R U P B 1
H27B H 0.6446 0.4018 0.9236 0.185 Uiso 0.6 1 calc R U P B 1
H27C H 0.7388 0.4751 0.8951 0.185 Uiso 0.6 1 calc R U P B 1
C28 C 0.545(3) 0.491(3) 0.723(2) 0.174(13) Uani 0.6 1 d D U P B 1
H28A H 0.6084 0.4415 0.7064 0.261 Uiso 0.6 1 calc R U P B 1
H28B H 0.5141 0.5513 0.6640 0.261 Uiso 0.6 1 calc R U P B 1
H28C H 0.4820 0.4546 0.7502 0.261 Uiso 0.6 1 calc R U P B 1
C26A C 0.682(3) 0.441(2) 0.778(2) 0.143(9) Uani 0.65 1 d D U P B 2
H26D H 0.6722 0.4458 0.7100 0.215 Uiso 0.65 1 calc R U P B 2
H26E H 0.6691 0.3717 0.8201 0.215 Uiso 0.65 1 calc R U P B 2
H26F H 0.7621 0.4462 0.7908 0.215 Uiso 0.65 1 calc R U P B 2
C28A C 0.600(3) 0.511(3) 0.9144(14) 0.155(10) Uani 0.65 1 d D U P B 2
H28D H 0.5577 0.4550 0.9467 0.232 Uiso 0.65 1 calc R U P B 2
H28E H 0.5666 0.5757 0.9291 0.232 Uiso 0.65 1 calc R U P B 2
H28F H 0.6827 0.4861 0.9376 0.232 Uiso 0.65 1 calc R U P B 2
C29 C 0.9423(17) 0.6600(15) 0.6419(14) 0.122(5) Uani 1 1 d . U . . .
F8 F 0.9400(12) 0.7123(13) 0.5426(12) 0.202(4) Uani 1 1 d . U . . .
F9 F 0.9742(12) 0.5445(13) 0.6541(11) 0.202(4) Uani 1 1 d . U . . .
C30 C 1.0298(18) 0.6746(17) 0.6936(15) 0.134(4) Uani 1 1 d . U . . .
F10 F 1.0358(8) 0.7737(10) 0.6769(10) 0.144(4) Uani 1 1 d . U . . .
F11 F 1.0282(10) 0.6357(13) 0.7825(10) 0.185(5) Uani 1 1 d . U . . .
C31 C 1.1553(18) 0.6281(12) 0.6758(10) 0.134(4) Uani 1 1 d D U . . .
F12 F 1.1733(11) 0.6506(11) 0.5801(9) 0.198(4) Uani 1 1 d D U . . .
F13 F 1.2010(13) 0.5237(9) 0.7111(10) 0.201(5) Uani 1 1 d D U . . .
F14 F 1.2362(13) 0.6737(12) 0.7039(10) 0.198(4) Uani 1 1 d D U . . .
C32 C 0.4139(15) 1.2265(12) 0.6934(10) 0.069(4) Uani 0.6 1 d D U P C 1
F15 F 0.3367(10) 1.2770(10) 0.7379(10) 0.102(3) Uani 0.6 1 d D U P C 1
F16 F 0.5202(10) 1.2681(9) 0.7025(10) 0.102(3) Uani 0.6 1 d D U P C 1
C33 C 0.3768(13) 1.2629(12) 0.5875(10) 0.090(5) Uani 0.6 1 d D U P C 1
F17 F 0.4709(15) 1.2520(12) 0.5335(10) 0.123(5) Uani 0.6 1 d D U P C 1
F18 F 0.3066(16) 1.1985(13) 0.5799(12) 0.099(5) Uani 0.6 1 d D U P C 1
C34 C 0.3112(16) 1.3770(13) 0.5512(12) 0.089(7) Uani 0.6 1 d D U P C 1
F19 F 0.2037(14) 1.3980(12) 0.5846(12) 0.142(5) Uani 0.6 1 d D U P C 1
F20 F 0.3766(17) 1.4421(15) 0.5664(13) 0.152(4) Uani 0.6 1 d D U P C 1
F21 F 0.3006(19) 1.4124(15) 0.4547(12) 0.152(4) Uani 0.6 1 d D U P C 1
C32A C 0.3576(17) 1.1926(14) 0.6528(15) 0.060(5) Uani 0.4 1 d D U P C 2
F15A F 0.256(2) 1.241(2) 0.6830(17) 0.130(7) Uani 0.4 1 d . U P C 2
F16A F 0.344(3) 1.185(3) 0.557(2) 0.116(11) Uani 0.4 1 d . U P C 2
C33A C 0.4116(16) 1.2870(15) 0.6259(14) 0.085(7) Uani 0.4 1 d D U P C 2
F17A F 0.437(2) 1.3078(19) 0.7069(12) 0.134(6) Uani 0.4 1 d D U P C 2
F18A F 0.356(3) 1.3778(18) 0.5579(16) 0.134(6) Uani 0.4 1 d D U P C 2
C34A C 0.5303(16) 1.2859(15) 0.5905(13) 0.073(6) Uani 0.4 1 d D U P C 2
F19A F 0.543(2) 1.2467(18) 0.5160(15) 0.137(6) Uani 0.4 1 d D U P C 2
F20A F 0.568(2) 1.3766(16) 0.5432(16) 0.138(8) Uani 0.4 1 d D U P C 2
F21A F 0.6339(19) 1.2291(17) 0.6361(16) 0.137(6) Uani 0.4 1 d D U P C 2

loop_
_atom_site_aniso_label
_atom_site_aniso_U_11
_atom_site_aniso_U_22
_atom_site_aniso_U_33
_atom_site_aniso_U_23
_atom_site_aniso_U_13
_atom_site_aniso_U_12
Dy1 0.0374(2) 0.02926(19) 0.0468(2) -0.00674(13) -0.00735(12) 0.00032(12)
N1 0.035(3) 0.051(3) 0.045(3) -0.008(2) -0.003(2) -0.011(2)
O1 0.069(3) 0.030(2) 0.070(3) -0.014(2) -0.012(3) -0.007(2)
N2 0.037(3) 0.045(3) 0.051(3) -0.012(2) -0.005(2) -0.008(2)
O2 0.058(3) 0.046(3) 0.067(3) -0.012(3) 0.007(3) 0.006(2)
O3 0.056(3) 0.035(3) 0.066(3) -0.011(2) 0.009(2) -0.003(2)
O4 0.051(3) 0.034(2) 0.063(3) -0.005(2) -0.002(2) 0.003(2)
O5 0.052(3) 0.044(3) 0.057(3) -0.004(2) -0.011(2) 0.004(2)
O6 0.044(3) 0.051(3) 0.060(3) -0.008(2) -0.013(2) -0.008(2)
C1 0.034(3) 0.042(4) 0.048(3) -0.013(3) -0.003(2) -0.006(3)
C2 0.047(4) 0.064(5) 0.047(3) -0.010(3) 0.002(3) -0.020(4)
C3 0.038(4) 0.079(6) 0.059(4) -0.007(4) 0.002(3) -0.024(4)
C4 0.035(3) 0.072(5) 0.056(4) -0.021(4) -0.008(3) -0.011(3)
C5 0.101(8) 0.042(5) 0.094(7) -0.033(5) -0.002(6) -0.012(5)
C6 0.163(14) 0.052(6) 0.178(15) -0.052(8) 0.090(12) -0.018(8)
C7 0.084(8) 0.080(8) 0.153(13) -0.052(9) 0.042(9) 0.008(7)
C8 0.065(6) 0.047(5) 0.113(8) -0.031(5) 0.024(5) -0.006(4)
C9 0.079(7) 0.058(6) 0.128(10) -0.024(6) 0.042(7) 0.008(5)
C10 0.085(7) 0.042(5) 0.104(8) -0.004(5) 0.020(6) 0.012(5)
C11 0.064(5) 0.051(5) 0.056(4) -0.013(3) -0.018(4) 0.001(4)
C12 0.043(4) 0.098(8) 0.069(5) -0.011(5) -0.022(4) -0.009(5)
C13 0.047(4) 0.066(5) 0.070(5) -0.015(4) -0.007(3) -0.018(4)
C14 0.068(6) 0.061(6) 0.072(5) -0.001(4) -0.010(4) 0.011(4)
C15 0.117(9) 0.072(7) 0.120(9) 0.019(6) 0.001(8) 0.014(7)
C16 0.098(8) 0.094(8) 0.077(6) -0.013(6) -0.006(6) 0.007(6)
C17 0.078(7) 0.102(9) 0.091(7) 0.000(6) -0.023(6) 0.018(6)
C18 0.093(8) 0.057(6) 0.132(10) -0.023(6) 0.053(8) -0.010(6)
C19 0.154(12) 0.129(11) 0.121(10) -0.013(8) 0.075(10) -0.012(9)
C20 0.077(6) 0.104(8) 0.071(6) -0.010(5) 0.004(5) -0.021(6)
C21 0.089(8) 0.103(9) 0.156(11) -0.035(8) 0.031(8) -0.040(7)
C22 0.069(5) 0.090(6) 0.083(5) -0.009(4) -0.011(4) -0.030(5)
F1 0.068(4) 0.156(7) 0.135(6) -0.044(5) -0.008(4) -0.043(4)
F2 0.121(6) 0.218(9) 0.092(5) -0.030(5) 0.016(4) -0.108(6)
C23 0.098(6) 0.105(7) 0.112(7) -0.014(5) -0.006(5) -0.045(6)
F3 0.112(5) 0.111(5) 0.109(5) -0.023(4) -0.021(4) -0.039(4)
C24 0.123(8) 0.111(7) 0.125(7) -0.044(5) -0.009(5) -0.032(5)
F5 0.139(8) 0.136(8) 0.119(7) -0.046(6) 0.029(6) -0.035(6)
F6 0.139(8) 0.136(8) 0.119(7) -0.046(6) 0.029(6) -0.035(6)
F7 0.150(12) 0.126(11) 0.119(10) -0.051(9) -0.004(9) -0.027(9)
C24A 0.123(8) 0.111(7) 0.125(7) -0.044(5) -0.009(5) -0.032(5)
F5A 0.070(6) 0.099(8) 0.085(7) 0.003(6) 0.000(5) -0.017(6)
F6A 0.153(13) 0.102(10) 0.185(14) -0.072(10) -0.002(11) -0.031(9)
F7A 0.105(7) 0.043(5) 0.066(5) -0.028(4) 0.003(5) 0.028(5)
C25 0.122(7) 0.060(5) 0.111(6) -0.034(5) -0.011(5) -0.022(5)
C26 0.113(14) 0.080(12) 0.112(14) -0.021(10) 0.022(11) -0.049(11)
C27 0.130(15) 0.100(14) 0.135(15) -0.028(12) -0.003(12) -0.027(12)
C28 0.172(18) 0.188(19) 0.169(19) -0.043(13) 0.008(14) -0.077(15)
C26A 0.169(16) 0.117(14) 0.133(14) -0.050(12) -0.001(12) 0.008(12)
C28A 0.150(16) 0.160(16) 0.159(16) -0.050(12) 0.048(13) -0.053(13)
C29 0.131(8) 0.114(8) 0.119(7) -0.046(6) 0.024(6) -0.009(6)
F8 0.149(6) 0.223(8) 0.213(8) -0.088(6) 0.032(6) 0.028(6)
F9 0.149(6) 0.223(8) 0.213(8) -0.088(6) 0.032(6) 0.028(6)
C30 0.126(6) 0.127(6) 0.125(6) -0.017(4) 0.012(5) -0.017(5)
F10 0.081(5) 0.167(8) 0.212(10) -0.093(7) 0.051(6) -0.044(5)
F11 0.102(6) 0.240(12) 0.146(8) 0.016(8) -0.015(6) -0.020(7)
C31 0.126(6) 0.127(6) 0.125(6) -0.017(4) 0.012(5) -0.017(5)
F12 0.158(6) 0.216(8) 0.166(6) -0.024(6) 0.045(5) 0.006(6)
F13 0.199(10) 0.140(8) 0.212(11) -0.037(8) -0.029(9) 0.047(8)
F14 0.158(6) 0.216(8) 0.166(6) -0.024(6) 0.045(5) 0.006(6)
C32 0.078(7) 0.049(6) 0.075(6) -0.016(5) 0.005(6) -0.008(5)
F15 0.113(6) 0.067(4) 0.123(6) -0.031(4) -0.003(5) -0.012(4)
F16 0.113(6) 0.067(4) 0.123(6) -0.031(4) -0.003(5) -0.012(4)
C33 0.108(9) 0.078(8) 0.093(8) -0.042(6) 0.019(7) -0.020(6)
F17 0.161(11) 0.087(8) 0.100(8) -0.020(6) 0.043(8) -0.004(8)
F18 0.127(12) 0.085(8) 0.080(8) -0.026(6) -0.048(8) -0.010(8)
C34 0.093(9) 0.083(9) 0.088(8) -0.029(6) 0.009(7) -0.014(7)
F19 0.164(11) 0.100(8) 0.143(10) -0.024(7) -0.076(9) -0.006(8)
F20 0.184(9) 0.125(8) 0.124(7) -0.027(6) -0.014(7) -0.007(7)
F21 0.184(9) 0.125(8) 0.124(7) -0.027(6) -0.014(7) -0.007(7)
C32A 0.057(7) 0.049(7) 0.059(7) -0.009(6) -0.009(6) 0.007(6)
F15A 0.126(13) 0.124(13) 0.114(11) -0.018(10) 0.037(10) -0.010(10)
F16A 0.114(15) 0.121(16) 0.094(14) -0.023(10) 0.002(10) -0.006(11)
C33A 0.088(10) 0.092(10) 0.075(9) -0.026(7) -0.009(7) -0.017(7)
F17A 0.155(11) 0.119(9) 0.148(10) -0.062(8) -0.001(8) -0.041(8)
F18A 0.155(11) 0.119(9) 0.148(10) -0.062(8) -0.001(8) -0.041(8)
C34A 0.070(9) 0.064(8) 0.079(9) -0.015(7) -0.003(7) -0.014(7)
F19A 0.135(10) 0.128(10) 0.143(10) -0.031(8) 0.018(8) -0.039(8)
F20A 0.138(13) 0.115(13) 0.142(13) -0.018(10) 0.025(11) -0.027(11)
F21A 0.135(10) 0.128(10) 0.143(10) -0.031(8) 0.018(8) -0.039(8)

loop_
_atom_type_symbol
_atom_type_description
_atom_type_scat_dispersion_real
_atom_type_scat_dispersion_imag
_atom_type_scat_source
C C 0.0033 0.0016 'International Tables Vol C Tables 4.2.6.8 and 6.1.1.4'
H H 0.0000 0.0000 'International Tables Vol C Tables 4.2.6.8 and 6.1.1.4'
N N 0.0061 0.0033 'International Tables Vol C Tables 4.2.6.8 and 6.1.1.4'
O O 0.0106 0.0060 'International Tables Vol C Tables 4.2.6.8 and 6.1.1.4'
F F 0.0171 0.0103 'International Tables Vol C Tables 4.2.6.8 and 6.1.1.4'
Dy Dy -0.1892 4.4098 'International Tables Vol C Tables 4.2.6.8 and 6.1.1.4'

loop_
_geom_angle_atom_site_label_1
_geom_angle_atom_site_label_2
_geom_angle_atom_site_label_3
_geom_angle
_geom_angle_site_symmetry_1
_geom_angle_site_symmetry_3
O3 Dy1 O2 146.18(19) . .
O3 Dy1 O6 120.0(2) . .
O2 Dy1 O6 78.9(2) . .
O3 Dy1 O5 77.23(19) . .
O2 Dy1 O5 82.9(2) . .
O6 Dy1 O5 73.27(19) . .
O3 Dy1 O4 72.12(18) . .
O2 Dy1 O4 141.7(2) . .
O6 Dy1 O4 77.67(19) . .
O5 Dy1 O4 118.1(2) . .
O3 Dy1 O1 77.6(2) . .
O2 Dy1 O1 72.9(2) . .
O6 Dy1 O1 144.8(2) . .
O5 Dy1 O1 82.68(19) . .
O4 Dy1 O1 137.2(2) . .
O3 Dy1 N2 134.85(19) . .
O2 Dy1 N2 73.0(2) . .
O6 Dy1 N2 78.58(18) . .
O5 Dy1 N2 145.90(19) . .
O4 Dy1 N2 72.96(19) . .
O1 Dy1 N2 111.7(2) . .
O3 Dy1 N1 79.46(19) . .
O2 Dy1 N1 106.9(2) . .
O6 Dy1 N1 136.25(18) . .
O5 Dy1 N1 149.58(19) . .
O4 Dy1 N1 71.93(19) . .
O1 Dy1 N1 73.39(19) . .
N2 Dy1 N1 63.01(18) . .
C1 N1 C2 116.8(6) . .
C1 N1 Dy1 120.7(4) . .
C2 N1 Dy1 121.9(4) . .
C5 O1 Dy1 135.8(7) . .
C4 N2 C1 116.3(6) . 2_676
C4 N2 Dy1 121.8(4) . .
C1 N2 Dy1 121.2(4) 2_676 .
C7 O2 Dy1 131.1(7) . .
C8 O3 Dy1 141.8(6) . .
C10 O4 Dy1 132.6(6) . .
C11 O5 Dy1 137.4(6) . .
C13 O6 Dy1 132.2(5) . .
N1 C1 N2 126.6(6) . 2_676
N1 C1 C1 117.7(7) . 2_676
N2 C1 C1 115.7(7) 2_676 2_676
N1 C2 C3 120.4(7) . .
C2 C3 C4 118.3(7) . 2_676
N2 C4 C3 121.5(6) . 2_676
O1 C5 C6 124.5(11) . .
O1 C5 C25 114.4(10) . .
C6 C5 C25 121.1(10) . .
C5 C6 C7 122.4(11) . .
O2 C7 C6 129.1(11) . .
O2 C7 C29 111.5(13) . .
C6 C7 C29 119.2(13) . .
O3 C8 C9 119.5(9) . .
O3 C8 C18 116.6(8) . .
C9 C8 C18 123.8(8) . .
C10 C9 C8 122.4(10) . .
O4 C10 C9 130.3(10) . .
O4 C10 C32A 113.8(12) . .
C9 C10 C32A 107.2(12) . .
O4 C10 C32 113.6(10) . .
C9 C10 C32 115.5(10) . .
O5 C11 C12 122.1(8) . .
O5 C11 C14 115.5(9) . .
C12 C11 C14 122.3(8) . .
C13 C12 C11 122.8(7) . .
O6 C13 C12 129.0(8) . .
O6 C13 C22 112.4(8) . .
C12 C13 C22 118.6(8) . .
C16 C14 C17 107.1(11) . .
C16 C14 C11 107.7(8) . .
C17 C14 C11 112.5(9) . .
C16 C14 C15 113.6(10) . .
C17 C14 C15 110.9(10) . .
C11 C14 C15 105.2(9) . .
C19 C18 C21 112.5(13) . .
C19 C18 C20 110.8(12) . .
C21 C18 C20 110.1(11) . .
C19 C18 C8 112.4(9) . .
C21 C18 C8 103.7(10) . .
C20 C18 C8 107.0(9) . .
F2 C22 F1 101.9(10) . .
F2 C22 C23 115.6(11) . .
F1 C22 C23 104.6(10) . .
F2 C22 C13 108.0(8) . .
F1 C22 C13 110.2(9) . .
C23 C22 C13 115.6(10) . .
F3 C23 C24A 128.0(16) . .
F3 C23 C24 108.5(14) . .
F3 C23 C22 109.9(12) . .
C24A C23 C22 106.6(12) . .
C24 C23 C22 135.5(14) . .
F7 C24 F6 108.4(17) . .
F7 C24 F5 114(2) . .
F6 C24 F5 99.8(16) . .
F7 C24 C23 122(2) . .
F6 C24 C23 126.2(19) . .
F5 C24 C23 76.1(13) . .
F7A C24A F5A 111.6(17) . .
F7A C24A F6A 94.1(17) . .
F5A C24A F6A 119(2) . .
F7A C24A C23 94.8(15) . .
F5A C24A C23 125.4(18) . .
F6A C24A C23 105.2(18) . .
C27 C25 C26 111.2(12) . .
C27 C25 C5 103.7(15) . .
C26 C25 C5 110.6(12) . .
C27 C25 C28 109.2(12) . .
C26 C25 C28 107.2(12) . .
C5 C25 C28 115.1(16) . .
C5 C25 C26A 98.5(15) . .
C5 C25 C28A 104.5(13) . .
C26A C25 C28A 106.4(18) . .
C30 C29 F8 114.2(18) . .
C30 C29 F9 103.6(17) . .
F8 C29 F9 105.5(14) . .
C30 C29 C7 110.3(16) . .
F8 C29 C7 111.9(16) . .
F9 C29 C7 111.0(15) . .
F11 C30 F10 106(2) . .
F11 C30 C29 115.3(19) . .
F10 C30 C29 115.1(18) . .
F11 C30 C31 101.4(16) . .
F10 C30 C31 100.0(15) . .
C29 C30 C31 117.3(18) . .
F13 C31 F12 102.3(13) . .
F13 C31 F14 104.0(14) . .
F12 C31 F14 101.2(13) . .
F13 C31 C30 121.6(16) . .
F12 C31 C30 111.7(15) . .
F14 C31 C30 113.6(16) . .
F15 C32 F16 102.3(12) . .
F15 C32 C33 109.1(13) . .
F16 C32 C33 108.0(12) . .
F15 C32 C10 119.9(13) . .
F16 C32 C10 110.7(12) . .
C33 C32 C10 106.4(12) . .
F18 C33 F17 110.1(16) . .
F18 C33 C32 105.5(13) . .
F17 C33 C32 110.5(14) . .
F18 C33 C34 109.7(15) . .
F17 C33 C34 108.6(13) . .
C32 C33 C34 112.5(13) . .
F21 C34 F19 107.7(18) . .
F21 C34 F20 100.2(16) . .
F19 C34 F20 110.2(16) . .
F21 C34 C33 110.5(15) . .
F19 C34 C33 116.4(14) . .
F20 C34 C33 110.5(16) . .
F15A C32A F16A 113(2) . .
F15A C32A C33A 96.1(17) . .
F16A C32A C33A 99(2) . .
F15A C32A C10 119.2(18) . .
F16A C32A C10 118(2) . .
C33A C32A C10 107.0(16) . .
F18A C33A F17A 109.9(11) . .
F18A C33A C34A 98(2) . .
F17A C33A C34A 93.8(7) . .
F18A C33A C32A 118.8(19) . .
F17A C33A C32A 109.7(18) . .
C34A C33A C32A 123.5(17) . .
F21A C34A F19A 94.9(14) . .
F21A C34A F20A 96.3(15) . .
F19A C34A F20A 95.4(14) . .
F21A C34A C33A 129.4(18) . .
F19A C34A C33A 110.2(19) . .
F20A C34A C33A 122.8(19) . .

loop_
_geom_bond_atom_site_label_1
_geom_bond_atom_site_label_2
_geom_bond_distance
_geom_bond_site_symmetry_2
Dy1 O3 2.282(5) .
Dy1 O2 2.298(5) .
Dy1 O6 2.300(5) .
Dy1 O5 2.315(5) .
Dy1 O4 2.315(5) .
Dy1 O1 2.320(5) .
Dy1 N2 2.585(6) .
Dy1 N1 2.602(5) .
N1 C1 1.315(9) .
N1 C2 1.349(9) .
O1 C5 1.280(11) .
N2 C4 1.313(9) .
N2 C1 1.342(8) 2_676
O2 C7 1.277(15) .
O3 C8 1.271(10) .
O4 C10 1.294(12) .
O5 C11 1.255(10) .
O6 C13 1.272(10) .
C1 N2 1.342(8) 2_676
C1 C1 1.517(13) 2_676
C2 C3 1.364(11) .
C3 C4 1.391(11) 2_676
C4 C3 1.391(11) 2_676
C5 C6 1.319(19) .
C5 C25 1.571(17) .
C6 C7 1.41(2) .
C7 C29 1.50(2) .
C8 C9 1.430(15) .
C8 C18 1.577(15) .
C9 C10 1.319(16) .
C10 C32A 1.57(2) .
C10 C32 1.593(18) .
C11 C12 1.417(14) .
C11 C14 1.554(12) .
C12 C13 1.368(14) .
C13 C22 1.579(13) .
C14 C16 1.492(15) .
C14 C17 1.542(16) .
C14 C15 1.609(19) .
C18 C19 1.537(8) .
C18 C21 1.530(13) .
C18 C20 1.558(13) .
C22 F2 1.340(13) .
C22 F1 1.374(13) .
C22 C23 1.51(2) .
C23 F3 1.307(16) .
C23 C24A 1.41(3) .
C23 C24 1.466(18) .
C24 F7 1.250(16) .
C24 F6 1.254(16) .
C24 F5 1.347(7) .
C24A F7A 1.228(16) .
C24A F5A 1.313(16) .
C24A F6A 1.313(16) .
C25 C27 1.550(17) .
C25 C26 1.549(9) .
C25 C28 1.576(17) .
C25 C26A 1.593(16) .
C25 C28A 1.605(17) .
C29 C30 1.37(3) .
C29 F8 1.39(2) .
C29 F9 1.49(2) .
C30 F11 1.23(2) .
C30 F10 1.30(2) .
C30 C31 1.53(3) .
C31 F13 1.334(14) .
C31 F12 1.352(14) .
C31 F14 1.371(15) .
C32 F15 1.309(19) .
C32 F16 1.50(2) .
C32 C33 1.505(10) .
C33 F18 1.351(10) .
C33 F17 1.354(10) .
C33 C34 1.501(10) .
C34 F21 1.332(10) .
C34 F19 1.349(10) .
C34 F20 1.357(10) .
C32A F15A 1.37(3) .
C32A F16A 1.44(4) .
C32A C33A 1.484(10) .
C33A F18A 1.350(10) .
C33A F17A 1.355(10) .
C33A C34A 1.474(10) .
C34A F21A 1.350(18) .
C34A F19A 1.351(9) .
C34A F20A 1.361(18) .
